data_4024235
loop_
_publ_author_name
'Lev Kuno'
'Silvio E. Biali'

_publ_section_title
;
Isotopic Perturbation of the Conformational Equilibrium in
Methylene-Functionalized Calixarenes
;
_journal_name_full 'Journal of Organic Chemistry'
_journal_page_first 48
_journal_page_last 57
_journal_paper_doi 10.1021/jo8020538
_journal_volume 74
_journal_year 2009
_chemical_formula_moiety '2(C72 H80 O8), C H4 O'
_chemical_formula_sum 'C145 H164 O17'
_chemical_formula_weight 2178.76
_chemical_name_systematic
; 
 ? 
;
_space_group_IT_number 14
_symmetry_cell_setting monoclinic
_symmetry_space_group_name_Hall '-P 2yn'
_symmetry_space_group_name_H-M 'P 1 21/n 1'
_atom_sites_solution_hydrogens geom
_atom_sites_solution_primary direct
_atom_sites_solution_secondary difmap
_audit_creation_method SHELXL-97
_cell_angle_alpha 90.00
_cell_angle_beta 93.1010(10)
_cell_angle_gamma 90.00
_cell_formula_units_Z 2
_cell_length_a 17.7305(12)
_cell_length_b 17.6079(12)
_cell_length_c 20.3449(13)
_cell_measurement_temperature 173(2)
_cell_volume 6342.3(7)
_computing_cell_refinement 'Bruker SMART'
_computing_data_collection 'Bruker SMART'
_computing_data_reduction 'Bruker SAINT'
_computing_molecular_graphics 'Bruker SHELXTL'
_computing_publication_material 'Bruker SHELXTL'
_computing_structure_refinement 'SHELXL-97 (Sheldrick, 1997)'
_computing_structure_solution 'SHELXS-97 (Sheldrick, 1990)'
_diffrn_ambient_temperature 173(2)
_diffrn_measured_fraction_theta_full 0.999
_diffrn_measured_fraction_theta_max 0.999
_diffrn_measurement_device_type 'CCD area detector'
_diffrn_measurement_method 'phi and omega scans'
_diffrn_radiation_monochromator graphite
_diffrn_radiation_source 'fine-focus sealed tube'
_diffrn_radiation_type MoK\a
_diffrn_radiation_wavelength 0.71073
_diffrn_reflns_av_R_equivalents 0.0312
_diffrn_reflns_av_sigmaI/netI 0.0264
_diffrn_reflns_limit_h_max 22
_diffrn_reflns_limit_h_min -22
_diffrn_reflns_limit_k_max 22
_diffrn_reflns_limit_k_min -22
_diffrn_reflns_limit_l_max 25
_diffrn_reflns_limit_l_min -25
_diffrn_reflns_number 70071
_diffrn_reflns_theta_full 27.00
_diffrn_reflns_theta_max 27.00
_diffrn_reflns_theta_min 2.31
_exptl_absorpt_coefficient_mu 0.073
_exptl_absorpt_correction_T_max 0.9819
_exptl_absorpt_correction_T_min 0.9699
_exptl_absorpt_correction_type none
_exptl_crystal_colour colorless
_exptl_crystal_density_diffrn 1.141
_exptl_crystal_density_method 'not measured'
_exptl_crystal_description plate
_exptl_crystal_F_000 2340
_exptl_crystal_size_max 0.42
_exptl_crystal_size_mid 0.39
_exptl_crystal_size_min 0.25
_refine_diff_density_max 0.792
_refine_diff_density_min -0.435
_refine_diff_density_rms 0.059
_refine_ls_extinction_method none
_refine_ls_goodness_of_fit_ref 1.037
_refine_ls_hydrogen_treatment constr
_refine_ls_matrix_type full
_refine_ls_number_parameters 790
_refine_ls_number_reflns 13838
_refine_ls_number_restraints 0
_refine_ls_restrained_S_all 1.037
_refine_ls_R_factor_all 0.0903
_refine_ls_R_factor_gt 0.0727
_refine_ls_shift/su_max 0.005
_refine_ls_shift/su_mean 0.000
_refine_ls_structure_factor_coef Fsqd
_refine_ls_weighting_details 'calc w=1/[\s^2^(Fo^2^)+(0.1132P)^2^+3.3280P] where P=(Fo^2^+2Fc^2^)/3'
_refine_ls_weighting_scheme calc
_refine_ls_wR_factor_gt 0.1963
_refine_ls_wR_factor_ref 0.2081
_reflns_number_gt 10753
_reflns_number_total 13838
_reflns_threshold_expression >2sigma(I)
_cod_data_source_file jo8020538_si_001.cif
_cod_data_source_block lev5l1m
_cod_depositor_comments
;
The following automatic conversions were performed:
'_symmetry_cell_setting' value 'Monoclinic' changed to 'monoclinic'
according to '/home/saulius/struct/CIF-dictionaries/cif_core.dic'
dictionary named 'cif_core.dic' version 2.4.1 from 2010-06-29.

Automatic conversion script
Id: cif_fix_enum 1527 2010-12-29 10:47:43Z saulius 
;
_cod_original_sg_symbol_H-M P2(1)/n
_cod_original_formula_sum 'C145 H164 O17 '
_cod_database_code 4024235

loop_
_symmetry_equiv_pos_as_xyz
'x, y, z'
'-x+1/2, y+1/2, -z+1/2'
'-x, -y, -z'
'x-1/2, -y-1/2, z-1/2'

loop_
_atom_site_label
_atom_site_type_symbol
_atom_site_fract_x
_atom_site_fract_y
_atom_site_fract_z
_atom_site_U_iso_or_equiv
_atom_site_adp_type
_atom_site_occupancy
_atom_site_symmetry_multiplicity
_atom_site_calc_flag
_atom_site_refinement_flags
_atom_site_disorder_assembly
_atom_site_disorder_group
C1 C 0.79517(10) 0.11023(11) 0.26927(9) 0.0290(4) Uani 1 1 d . . .
C2 C 0.83212(11) 0.14319(11) 0.32564(9) 0.0316(4) Uani 1 1 d . . .
C3 C 0.82563(12) 0.10821(12) 0.38595(10) 0.0374(5) Uani 1 1 d . . .
H3 H 0.8527 0.1285 0.4235 0.045 Uiso 1 1 calc R . .
C4 C 0.78052(13) 0.04390(12) 0.39351(10) 0.0398(5) Uani 1 1 d . . .
C5 C 0.74368(12) 0.01441(11) 0.33762(10) 0.0343(4) Uani 1 1 d . . .
H5 H 0.7108 -0.0277 0.3421 0.041 Uiso 1 1 calc R . .
C6 C 0.75277(10) 0.04384(11) 0.27496(9) 0.0288(4) Uani 1 1 d . . .
C7 C 0.71798(10) -0.00301(10) 0.21611(9) 0.0284(4) Uani 1 1 d . . .
C8 C 0.83483(10) -0.04751(11) 0.15753(9) 0.0294(4) Uani 1 1 d . . .
C9 C 0.76732(10) -0.00540(10) 0.15623(9) 0.0281(4) Uani 1 1 d . . .
C10 C 0.74319(10) 0.02849(10) 0.09689(9) 0.0286(4) Uani 1 1 d . . .
H10 H 0.6986 0.0585 0.0957 0.034 Uiso 1 1 calc R . .
C11 C 0.78102(10) 0.02054(11) 0.03946(9) 0.0299(4) Uani 1 1 d . . .
C12 C 0.84657(11) -0.02304(11) 0.04241(9) 0.0321(4) Uani 1 1 d . . .
H12 H 0.8725 -0.0308 0.0033 0.039 Uiso 1 1 calc R . .
C13 C 0.87541(10) -0.05567(11) 0.10090(10) 0.0319(4) Uani 1 1 d . . .
C14 C 0.95200(11) -0.09815(13) 0.10003(10) 0.0366(4) Uani 1 1 d . . .
C15 C 1.02934(11) 0.00326(12) 0.16308(11) 0.0376(5) Uani 1 1 d . . .
C16 C 1.00597(11) -0.07252(12) 0.15781(10) 0.0349(4) Uani 1 1 d . . .
C17 C 1.03583(11) -0.12449(12) 0.20375(10) 0.0366(4) Uani 1 1 d . . .
H17 H 1.0211 -0.1763 0.2000 0.044 Uiso 1 1 calc R . .
C18 C 1.08628(12) -0.10306(12) 0.25468(11) 0.0397(5) Uani 1 1 d . . .
C19 C 1.10654(12) -0.02721(12) 0.25922(12) 0.0418(5) Uani 1 1 d . . .
H19 H 1.1398 -0.0115 0.2948 0.050 Uiso 1 1 calc R . .
C20 C 1.08010(11) 0.02682(12) 0.21380(11) 0.0395(5) Uani 1 1 d . . .
C21 C 1.11210(12) 0.10862(13) 0.21476(12) 0.0437(5) Uani 1 1 d . . .
C22 C 0.99223(11) 0.16320(11) 0.26859(11) 0.0365(4) Uani 1 1 d . . .
C23 C 1.05341(11) 0.17089(12) 0.22847(11) 0.0387(5) Uani 1 1 d . . .
C24 C 1.06248(12) 0.23970(12) 0.19597(12) 0.0415(5) Uani 1 1 d . . .
H24 H 1.1061 0.2468 0.1715 0.050 Uiso 1 1 calc R . .
C25 C 1.01052(12) 0.29800(12) 0.19798(11) 0.0381(5) Uani 1 1 d . . .
C26 C 0.94875(12) 0.28742(11) 0.23637(11) 0.0362(4) Uani 1 1 d . . .
H26 H 0.9121 0.3266 0.2379 0.043 Uiso 1 1 calc R . .
C27 C 0.93867(11) 0.22150(11) 0.27267(10) 0.0334(4) Uani 1 1 d . . .
C28 C 0.87342(12) 0.22022(11) 0.31991(10) 0.0342(4) Uani 1 1 d . . .
C29 C 0.75288(15) 0.19056(13) 0.17931(12) 0.0497(6) Uani 1 1 d . . .
H29A H 0.7102 0.1607 0.1609 0.075 Uiso 1 1 calc R . .
H29B H 0.7749 0.2198 0.1441 0.075 Uiso 1 1 calc R . .
H29C H 0.7353 0.2254 0.2128 0.075 Uiso 1 1 calc R . .
C30 C 0.77553(18) 0.00732(15) 0.46190(11) 0.0565(7) Uani 1 1 d . . .
C31 C 0.74103(19) 0.0652(2) 0.50854(14) 0.0773(10) Uani 1 1 d . . .
H31A H 0.7378 0.0425 0.5523 0.116 Uiso 1 1 calc R . .
H31B H 0.6903 0.0794 0.4912 0.116 Uiso 1 1 calc R . .
H31C H 0.7730 0.1106 0.5118 0.116 Uiso 1 1 calc R . .
C32 C 0.8531(2) -0.0145(2) 0.48875(15) 0.0809(10) Uani 1 1 d . . .
H32A H 0.8752 -0.0511 0.4590 0.121 Uiso 1 1 calc R . .
H32B H 0.8496 -0.0375 0.5323 0.121 Uiso 1 1 calc R . .
H32C H 0.8850 0.0308 0.4924 0.121 Uiso 1 1 calc R . .
C33 C 0.7236(4) -0.0619(3) 0.45953(17) 0.137(2) Uani 1 1 d . . .
H33A H 0.7453 -0.1017 0.4327 0.206 Uiso 1 1 calc R . .
H33B H 0.6738 -0.0474 0.4401 0.206 Uiso 1 1 calc R . .
H33C H 0.7182 -0.0810 0.5043 0.206 Uiso 1 1 calc R . .
C34 C 0.63613(10) 0.02050(11) 0.19748(9) 0.0312(4) Uani 1 1 d . . .
C35 C 0.60118(12) 0.08019(12) 0.22784(11) 0.0395(5) Uani 1 1 d . . .
H35 H 0.6287 0.1096 0.2601 0.047 Uiso 1 1 calc R . .
C36 C 0.52584(14) 0.09739(14) 0.21144(13) 0.0503(6) Uani 1 1 d . . .
H36 H 0.5022 0.1383 0.2327 0.060 Uiso 1 1 calc R . .
C37 C 0.48532(13) 0.05547(16) 0.16461(14) 0.0532(6) Uani 1 1 d . . .
H37 H 0.4341 0.0678 0.1532 0.064 Uiso 1 1 calc R . .
C38 C 0.51954(12) -0.00460(15) 0.13439(12) 0.0486(6) Uani 1 1 d . . .
H38 H 0.4918 -0.0337 0.1021 0.058 Uiso 1 1 calc R . .
C39 C 0.59409(11) -0.02256(13) 0.15104(10) 0.0374(4) Uani 1 1 d . . .
H39 H 0.6169 -0.0646 0.1307 0.045 Uiso 1 1 calc R . .
C40 C 0.89566(12) -0.05586(14) 0.26929(10) 0.0423(5) Uani 1 1 d . . .
H40A H 0.9143 -0.0058 0.2568 0.063 Uiso 1 1 calc R . .
H40B H 0.9383 -0.0879 0.2845 0.063 Uiso 1 1 calc R . .
H40C H 0.8608 -0.0501 0.3048 0.063 Uiso 1 1 calc R . .
C41 C 0.74979(11) 0.05851(12) -0.02450(10) 0.0362(4) Uani 1 1 d . . .
C42 C 0.7349(3) 0.1429(2) -0.01163(16) 0.1055(16) Uani 1 1 d . . .
H42A H 0.7806 0.1662 0.0088 0.158 Uiso 1 1 calc R . .
H42B H 0.6934 0.1479 0.0179 0.158 Uiso 1 1 calc R . .
H42C H 0.7214 0.1684 -0.0534 0.158 Uiso 1 1 calc R . .
C43 C 0.6781(2) 0.0201(3) -0.04788(18) 0.1087(17) Uani 1 1 d . . .
H43A H 0.6561 0.0468 -0.0866 0.163 Uiso 1 1 calc R . .
H43B H 0.6424 0.0209 -0.0128 0.163 Uiso 1 1 calc R . .
H43C H 0.6888 -0.0327 -0.0596 0.163 Uiso 1 1 calc R . .
C44 C 0.80528(17) 0.0580(2) -0.07795(14) 0.0752(10) Uani 1 1 d . . .
H44A H 0.8127 0.0058 -0.0929 0.113 Uiso 1 1 calc R . .
H44B H 0.8536 0.0789 -0.0607 0.113 Uiso 1 1 calc R . .
H44C H 0.7856 0.0891 -0.1150 0.113 Uiso 1 1 calc R . .
C45 C 0.94145(12) -0.18426(13) 0.09783(10) 0.0408(5) Uani 1 1 d . . .
C46 C 0.87768(14) -0.22054(13) 0.11849(11) 0.0460(5) Uani 1 1 d . . .
H46 H 0.8370 -0.1911 0.1333 0.055 Uiso 1 1 calc R . .
C47 C 0.87207(18) -0.29921(15) 0.11789(14) 0.0586(7) Uani 1 1 d . . .
H47 H 0.8280 -0.3230 0.1326 0.070 Uiso 1 1 calc R . .
C48 C 0.9300(2) -0.34272(17) 0.09614(15) 0.0679(8) Uani 1 1 d . . .
H48 H 0.9264 -0.3965 0.0960 0.081 Uiso 1 1 calc R . .
C49 C 0.99293(19) -0.30769(18) 0.07468(15) 0.0693(9) Uani 1 1 d . . .
H49 H 1.0328 -0.3377 0.0592 0.083 Uiso 1 1 calc R . .
C50 C 0.99970(15) -0.22896(16) 0.07515(13) 0.0562(7) Uani 1 1 d . . .
H50 H 1.0439 -0.2056 0.0601 0.067 Uiso 1 1 calc R . .
C51 C 0.94880(12) 0.10594(13) 0.11412(12) 0.0428(5) Uani 1 1 d . . .
H51A H 0.9157 0.0899 0.1486 0.064 Uiso 1 1 calc R . .
H51B H 0.9199 0.1078 0.0717 0.064 Uiso 1 1 calc R . .
H51C H 0.9693 0.1564 0.1247 0.064 Uiso 1 1 calc R . .
C52 C 1.11961(15) -0.16025(14) 0.30530(14) 0.0558(7) Uani 1 1 d . . .
C53 C 1.0905(2) -0.23938(17) 0.29509(19) 0.0898(12) Uani 1 1 d . . .
H53A H 1.1024 -0.2570 0.2511 0.135 Uiso 1 1 calc R . .
H53B H 1.0357 -0.2399 0.2990 0.135 Uiso 1 1 calc R . .
H53C H 1.1145 -0.2730 0.3284 0.135 Uiso 1 1 calc R . .
C54 C 1.2035(2) -0.1588(3) 0.3057(4) 0.156(3) Uani 1 1 d . . .
H54A H 1.2245 -0.1916 0.3411 0.234 Uiso 1 1 calc R . .
H54B H 1.2215 -0.1067 0.3130 0.234 Uiso 1 1 calc R . .
H54C H 1.2199 -0.1772 0.2633 0.234 Uiso 1 1 calc R . .
C55 C 1.0977(4) -0.1348(2) 0.37488(19) 0.124(2) Uani 1 1 d . . .
H55A H 1.1211 -0.1689 0.4081 0.186 Uiso 1 1 calc R . .
H55B H 1.0426 -0.1366 0.3772 0.186 Uiso 1 1 calc R . .
H55C H 1.1154 -0.0827 0.3832 0.186 Uiso 1 1 calc R . .
C56 C 1.18275(13) 0.11697(14) 0.26065(15) 0.0528(6) Uani 1 1 d . . .
C57 C 1.24766(14) 0.07676(17) 0.24515(18) 0.0659(8) Uani 1 1 d . . .
H57 H 1.2463 0.0449 0.2074 0.079 Uiso 1 1 calc R . .
C58 C 1.31326(16) 0.0829(2) 0.2839(2) 0.0806(10) Uani 1 1 d . . .
H58 H 1.3570 0.0555 0.2728 0.097 Uiso 1 1 calc R . .
C59 C 1.31564(18) 0.1286(2) 0.3386(2) 0.0928(13) Uani 1 1 d . . .
H59 H 1.3609 0.1321 0.3656 0.111 Uiso 1 1 calc R . .
C60 C 1.2527(2) 0.1696(2) 0.3548(2) 0.0863(11) Uani 1 1 d . . .
H60 H 1.2546 0.2015 0.3925 0.104 Uiso 1 1 calc R . .
C61 C 1.18659(16) 0.16344(18) 0.31483(16) 0.0649(8) Uani 1 1 d . . .
H61 H 1.1434 0.1920 0.3253 0.078 Uiso 1 1 calc R . .
C62 C 1.01474(16) 0.08102(15) 0.36271(13) 0.0556(6) Uani 1 1 d . . .
H62A H 1.0695 0.0864 0.3604 0.083 Uiso 1 1 calc R . .
H62B H 1.0029 0.0294 0.3770 0.083 Uiso 1 1 calc R . .
H62C H 0.9964 0.1178 0.3943 0.083 Uiso 1 1 calc R . .
C63 C 1.01897(14) 0.36989(13) 0.15637(14) 0.0495(6) Uani 1 1 d . . .
C64 C 1.0002(8) 0.3493(4) 0.0873(3) 0.120(6) Uani 0.615(12) 1 d P . .
H64A H 0.9472 0.3336 0.0823 0.180 Uiso 0.615(12) 1 calc PR . .
H64B H 1.0326 0.3073 0.0745 0.180 Uiso 0.615(12) 1 calc PR . .
H64C H 1.0084 0.3933 0.0590 0.180 Uiso 0.615(12) 1 calc PR . .
C65 C 1.1024(3) 0.3956(4) 0.1630(8) 0.130(6) Uani 0.615(12) 1 d P . .
H65A H 1.1097 0.4392 0.1342 0.196 Uiso 0.615(12) 1 calc PR . .
H65B H 1.1350 0.3537 0.1503 0.196 Uiso 0.615(12) 1 calc PR . .
H65C H 1.1154 0.4100 0.2088 0.196 Uiso 0.615(12) 1 calc PR . .
C66 C 0.9719(4) 0.4334(3) 0.1779(3) 0.0625(19) Uani 0.615(12) 1 d P . .
H66A H 0.9817 0.4786 0.1515 0.094 Uiso 0.615(12) 1 calc PR . .
H66B H 0.9844 0.4444 0.2244 0.094 Uiso 0.615(12) 1 calc PR . .
H66C H 0.9185 0.4196 0.1720 0.094 Uiso 0.615(12) 1 calc PR . .
C64A C 1.0806(5) 0.3690(5) 0.1098(5) 0.060(3) Uani 0.385(12) 1 d P . .
H64D H 1.0816 0.4177 0.0865 0.090 Uiso 0.385(12) 1 calc PR . .
H64E H 1.0718 0.3278 0.0779 0.090 Uiso 0.385(12) 1 calc PR . .
H64F H 1.1291 0.3609 0.1343 0.090 Uiso 0.385(12) 1 calc PR . .
C65A C 1.0231(16) 0.4388(7) 0.1988(10) 0.152(11) Uani 0.385(12) 1 d P . .
H65D H 1.0272 0.4841 0.1712 0.228 Uiso 0.385(12) 1 calc PR . .
H65E H 1.0674 0.4354 0.2296 0.228 Uiso 0.385(12) 1 calc PR . .
H65F H 0.9773 0.4423 0.2235 0.228 Uiso 0.385(12) 1 calc PR . .
C66A C 0.9438(6) 0.3788(9) 0.1104(8) 0.115(7) Uani 0.385(12) 1 d P . .
H66D H 0.9512 0.4181 0.0773 0.172 Uiso 0.385(12) 1 calc PR . .
H66E H 0.9019 0.3933 0.1373 0.172 Uiso 0.385(12) 1 calc PR . .
H66F H 0.9321 0.3304 0.0884 0.172 Uiso 0.385(12) 1 calc PR . .
C67 C 0.90231(15) 0.25300(12) 0.38710(11) 0.0454(5) Uani 1 1 d . . .
C68 C 0.97794(19) 0.26762(17) 0.40307(14) 0.0658(8) Uani 1 1 d . . .
H68 H 1.0149 0.2549 0.3728 0.079 Uiso 1 1 calc R . .
C69 C 1.0001(3) 0.3007(2) 0.46290(19) 0.0992(14) Uani 1 1 d . . .
H69 H 1.0523 0.3091 0.4737 0.119 Uiso 1 1 calc R . .
C70 C 0.9478(3) 0.3215(2) 0.50665(18) 0.1108(17) Uani 1 1 d . . .
H70 H 0.9634 0.3450 0.5472 0.133 Uiso 1 1 calc R . .
C71 C 0.8733(3) 0.30823(18) 0.49150(16) 0.0902(13) Uani 1 1 d . . .
H71 H 0.8369 0.3221 0.5219 0.108 Uiso 1 1 calc R . .
C72 C 0.8499(2) 0.27451(15) 0.43191(13) 0.0623(8) Uani 1 1 d . . .
H72 H 0.7976 0.2661 0.4218 0.075 Uiso 1 1 calc R . .
C73 C 1.1977(4) 0.2143(4) 0.0370(3) 0.0688(16) Uani 0.50 1 d P . .
H73A H 1.1449 0.2152 0.0490 0.103 Uiso 0.50 1 calc PR . .
H73B H 1.2047 0.1734 0.0052 0.103 Uiso 0.50 1 calc PR . .
H73C H 1.2105 0.2630 0.0172 0.103 Uiso 0.50 1 calc PR . .
O1 O 0.80874(8) 0.14065(8) 0.20865(7) 0.0357(3) Uani 1 1 d . . .
O2 O 0.70928(7) -0.08105(7) 0.23738(7) 0.0316(3) Uani 1 1 d . . .
H2 H 0.7515 -0.1029 0.2386 0.047 Uiso 1 1 calc R . .
O3 O 0.85649(8) -0.09106(8) 0.21291(6) 0.0346(3) Uani 1 1 d . . .
O4 O 0.98812(9) -0.07941(11) 0.04037(7) 0.0493(4) Uani 1 1 d . . .
H4 H 1.0022 -0.0339 0.0418 0.074 Uiso 1 1 calc R . .
O5 O 1.01078(9) 0.05185(9) 0.11020(8) 0.0458(4) Uani 1 1 d . . .
O6 O 1.14071(9) 0.12119(10) 0.15020(9) 0.0529(4) Uani 1 1 d . . .
H6 H 1.1061 0.1133 0.1212 0.079 Uiso 1 1 d R . .
O7 O 0.97898(8) 0.09465(8) 0.29938(8) 0.0421(4) Uani 1 1 d . . .
O8 O 0.81310(8) 0.26878(8) 0.29622(7) 0.0369(3) Uani 1 1 d . . .
H8 H 0.8265 0.3143 0.3006 0.055 Uiso 1 1 calc R . .
O9 O 1.2451(3) 0.2017(3) 0.0938(2) 0.0953(18) Uani 0.50 1 d P . .
H9 H 1.2233 0.1731 0.1198 0.143 Uiso 0.50 1 d PR . .

loop_
_atom_site_aniso_label
_atom_site_aniso_U_11
_atom_site_aniso_U_22
_atom_site_aniso_U_33
_atom_site_aniso_U_23
_atom_site_aniso_U_13
_atom_site_aniso_U_12
C1 0.0297(9) 0.0289(9) 0.0281(9) 0.0002(7) 0.0003(7) -0.0001(7)
C2 0.0331(10) 0.0284(9) 0.0330(10) -0.0023(7) -0.0011(8) -0.0025(7)
C3 0.0462(12) 0.0347(10) 0.0304(10) -0.0033(8) -0.0060(9) -0.0060(9)
C4 0.0531(13) 0.0364(11) 0.0299(10) 0.0015(8) 0.0015(9) -0.0060(9)
C5 0.0380(10) 0.0313(10) 0.0338(10) 0.0004(8) 0.0024(8) -0.0066(8)
C6 0.0280(9) 0.0289(9) 0.0292(9) -0.0018(7) -0.0008(7) 0.0000(7)
C7 0.0270(9) 0.0267(9) 0.0311(9) -0.0006(7) -0.0017(7) -0.0012(7)
C8 0.0254(9) 0.0326(10) 0.0294(9) 0.0007(7) -0.0058(7) 0.0006(7)
C9 0.0247(8) 0.0284(9) 0.0307(9) -0.0035(7) -0.0032(7) -0.0019(7)
C10 0.0234(8) 0.0282(9) 0.0338(9) -0.0018(7) -0.0039(7) 0.0008(7)
C11 0.0251(9) 0.0325(9) 0.0316(9) 0.0006(7) -0.0050(7) 0.0004(7)
C12 0.0273(9) 0.0389(10) 0.0299(9) -0.0022(8) -0.0006(7) 0.0029(8)
C13 0.0244(9) 0.0375(10) 0.0333(10) -0.0017(8) -0.0042(7) 0.0041(8)
C14 0.0290(10) 0.0489(12) 0.0317(10) 0.0012(8) -0.0006(8) 0.0106(9)
C15 0.0247(9) 0.0426(11) 0.0455(12) 0.0089(9) 0.0012(8) 0.0084(8)
C16 0.0234(9) 0.0439(11) 0.0370(10) 0.0023(8) -0.0019(8) 0.0071(8)
C17 0.0285(10) 0.0380(11) 0.0425(11) 0.0014(9) -0.0055(8) 0.0040(8)
C18 0.0313(10) 0.0377(11) 0.0485(12) 0.0027(9) -0.0105(9) 0.0057(8)
C19 0.0314(10) 0.0370(11) 0.0554(13) 0.0010(10) -0.0120(9) 0.0035(8)
C20 0.0254(9) 0.0380(11) 0.0547(13) 0.0041(9) -0.0012(9) 0.0064(8)
C21 0.0301(10) 0.0376(11) 0.0631(14) 0.0071(10) -0.0011(10) 0.0022(9)
C22 0.0330(10) 0.0300(10) 0.0453(11) 0.0037(8) -0.0088(8) -0.0029(8)
C23 0.0277(10) 0.0337(10) 0.0539(13) 0.0032(9) -0.0047(9) -0.0007(8)
C24 0.0288(10) 0.0351(11) 0.0607(14) 0.0002(10) 0.0034(9) -0.0037(8)
C25 0.0348(10) 0.0293(10) 0.0499(12) 0.0008(9) 0.0010(9) -0.0038(8)
C26 0.0340(10) 0.0272(9) 0.0470(12) -0.0009(8) -0.0013(9) 0.0004(8)
C27 0.0303(9) 0.0309(10) 0.0380(10) -0.0011(8) -0.0061(8) -0.0056(8)
C28 0.0375(10) 0.0281(9) 0.0364(10) -0.0013(8) -0.0039(8) -0.0034(8)
C29 0.0655(16) 0.0372(12) 0.0443(12) 0.0086(9) -0.0155(11) -0.0056(11)
C30 0.0860(19) 0.0508(14) 0.0314(11) 0.0067(10) -0.0072(12) -0.0224(13)
C31 0.074(2) 0.120(3) 0.0391(14) 0.0100(16) 0.0115(13) 0.0015(19)
C32 0.106(3) 0.086(2) 0.0501(16) 0.0234(16) -0.0008(16) 0.027(2)
C33 0.239(6) 0.122(3) 0.0464(18) 0.034(2) -0.024(3) -0.117(4)
C34 0.0265(9) 0.0345(10) 0.0327(9) 0.0036(8) 0.0026(7) -0.0008(7)
C35 0.0362(11) 0.0386(11) 0.0438(12) -0.0019(9) 0.0028(9) 0.0026(9)
C36 0.0396(12) 0.0482(13) 0.0636(15) 0.0015(11) 0.0073(11) 0.0115(10)
C37 0.0285(11) 0.0661(16) 0.0646(16) 0.0090(13) -0.0020(10) 0.0074(10)
C38 0.0318(11) 0.0622(15) 0.0508(13) -0.0007(11) -0.0073(10) -0.0031(10)
C39 0.0294(10) 0.0438(11) 0.0387(11) -0.0018(9) -0.0006(8) -0.0020(8)
C40 0.0347(11) 0.0595(14) 0.0313(10) -0.0023(9) -0.0089(8) 0.0042(10)
C41 0.0309(10) 0.0456(11) 0.0316(10) 0.0057(8) -0.0031(8) 0.0076(8)
C42 0.184(5) 0.078(2) 0.0528(18) 0.0148(16) -0.003(2) 0.067(3)
C43 0.074(2) 0.168(4) 0.077(2) 0.066(3) -0.0499(18) -0.060(2)
C44 0.0548(16) 0.120(3) 0.0510(15) 0.0364(17) 0.0090(13) 0.0309(17)
C45 0.0377(11) 0.0508(13) 0.0324(10) -0.0072(9) -0.0120(8) 0.0157(9)
C46 0.0491(13) 0.0445(12) 0.0434(12) -0.0038(10) -0.0067(10) 0.0118(10)
C47 0.0722(18) 0.0436(13) 0.0581(15) -0.0024(11) -0.0135(13) 0.0100(12)
C48 0.082(2) 0.0476(15) 0.0710(18) -0.0115(13) -0.0264(16) 0.0229(15)
C49 0.0680(19) 0.0703(19) 0.0668(17) -0.0261(15) -0.0227(15) 0.0414(16)
C50 0.0466(13) 0.0695(17) 0.0511(14) -0.0175(12) -0.0118(11) 0.0243(12)
C51 0.0332(11) 0.0372(11) 0.0567(13) 0.0050(10) -0.0092(10) 0.0080(9)
C52 0.0596(15) 0.0379(12) 0.0658(16) 0.0052(11) -0.0340(13) 0.0033(11)
C53 0.119(3) 0.0481(16) 0.096(2) 0.0146(16) -0.057(2) -0.0031(17)
C54 0.065(2) 0.110(3) 0.282(7) 0.097(4) -0.082(3) -0.007(2)
C55 0.224(6) 0.068(2) 0.072(2) 0.0134(18) -0.059(3) 0.009(3)
C56 0.0323(11) 0.0396(12) 0.0851(19) 0.0117(12) -0.0096(11) -0.0048(9)
C57 0.0318(12) 0.0577(16) 0.107(2) 0.0108(16) -0.0037(13) 0.0003(11)
C58 0.0361(14) 0.079(2) 0.124(3) 0.022(2) -0.0139(17) -0.0023(14)
C59 0.0413(16) 0.108(3) 0.125(3) 0.035(3) -0.0354(19) -0.0143(17)
C60 0.065(2) 0.088(2) 0.102(3) 0.004(2) -0.0324(18) -0.0153(18)
C61 0.0429(14) 0.0634(17) 0.086(2) 0.0064(15) -0.0164(13) -0.0052(12)
C62 0.0571(15) 0.0509(14) 0.0571(15) 0.0177(12) -0.0107(12) 0.0029(12)
C63 0.0519(14) 0.0307(11) 0.0676(16) 0.0058(10) 0.0206(12) 0.0012(10)
C64 0.254(17) 0.055(3) 0.051(3) 0.012(2) 0.006(5) 0.010(5)
C65 0.047(3) 0.061(4) 0.284(17) 0.070(7) 0.012(5) -0.011(3)
C66 0.080(4) 0.034(3) 0.077(4) 0.022(3) 0.037(3) 0.016(3)
C64A 0.050(5) 0.060(5) 0.072(6) 0.021(4) 0.015(4) 0.008(4)
C65A 0.27(3) 0.052(6) 0.146(15) -0.034(7) 0.145(17) -0.066(12)
C66A 0.062(6) 0.132(12) 0.150(13) 0.099(11) 0.008(6) 0.007(6)
C67 0.0675(15) 0.0305(10) 0.0373(11) -0.0035(9) -0.0047(10) -0.0123(10)
C68 0.0778(19) 0.0614(17) 0.0555(16) -0.0024(13) -0.0225(14) -0.0264(14)
C69 0.132(3) 0.094(3) 0.066(2) -0.0033(19) -0.040(2) -0.055(3)
C70 0.199(5) 0.080(2) 0.0505(19) -0.0179(17) -0.021(3) -0.065(3)
C71 0.167(4) 0.0567(18) 0.0477(16) -0.0173(14) 0.014(2) -0.027(2)
C72 0.100(2) 0.0425(13) 0.0446(14) -0.0086(11) 0.0086(14) -0.0138(14)
C73 0.098(5) 0.064(4) 0.045(3) 0.003(3) 0.008(3) -0.010(3)
O1 0.0428(8) 0.0347(7) 0.0296(7) 0.0028(5) 0.0004(6) -0.0063(6)
O2 0.0297(7) 0.0266(7) 0.0383(7) -0.0002(5) -0.0004(6) -0.0012(5)
O3 0.0318(7) 0.0409(8) 0.0301(7) 0.0038(6) -0.0068(5) 0.0021(6)
O4 0.0351(8) 0.0768(12) 0.0363(8) 0.0087(8) 0.0059(6) 0.0186(8)
O5 0.0358(8) 0.0499(9) 0.0518(9) 0.0173(7) 0.0031(7) 0.0141(7)
O6 0.0404(9) 0.0469(9) 0.0723(12) 0.0094(8) 0.0115(8) 0.0073(7)
O7 0.0388(8) 0.0335(8) 0.0533(9) 0.0104(7) -0.0052(7) 0.0005(6)
O8 0.0361(7) 0.0274(7) 0.0473(8) -0.0014(6) 0.0020(6) -0.0018(6)
O9 0.091(3) 0.147(5) 0.047(2) 0.004(3) -0.001(2) -0.077(3)

loop_
_atom_type_symbol
_atom_type_description
_atom_type_scat_dispersion_real
_atom_type_scat_dispersion_imag
_atom_type_scat_source
C C 0.0033 0.0016 'International Tables Vol C Tables 4.2.6.8 and 6.1.1.4'
H H 0.0000 0.0000 'International Tables Vol C Tables 4.2.6.8 and 6.1.1.4'
O O 0.0106 0.0060 'International Tables Vol C Tables 4.2.6.8 and 6.1.1.4'

loop_
_geom_angle_atom_site_label_1
_geom_angle_atom_site_label_2
_geom_angle_atom_site_label_3
_geom_angle
_geom_angle_site_symmetry_1
_geom_angle_site_symmetry_3
_geom_angle_publ_flag
O1 C1 C6 121.32(16) . . ?
O1 C1 C2 118.09(16) . . ?
C6 C1 C2 120.24(17) . . ?
C3 C2 C1 118.65(17) . . ?
C3 C2 C28 121.27(17) . . ?
C1 C2 C28 119.90(17) . . ?
C2 C3 C4 122.22(18) . . ?
C2 C3 H3 118.9 . . ?
C4 C3 H3 118.9 . . ?
C5 C4 C3 117.46(18) . . ?
C5 C4 C30 122.59(19) . . ?
C3 C4 C30 119.92(19) . . ?
C4 C5 C6 122.70(18) . . ?
C4 C5 H5 118.7 . . ?
C6 C5 H5 118.7 . . ?
C5 C6 C1 118.42(17) . . ?
C5 C6 C7 116.53(16) . . ?
C1 C6 C7 124.96(16) . . ?
O2 C7 C34 102.38(14) . . ?
O2 C7 C9 106.52(14) . . ?
C34 C7 C9 112.45(15) . . ?
O2 C7 C6 108.48(14) . . ?
C34 C7 C6 112.17(15) . . ?
C9 C7 C6 113.93(15) . . ?
C13 C8 O3 118.43(16) . . ?
C13 C8 C9 120.92(17) . . ?
O3 C8 C9 120.00(17) . . ?
C10 C9 C8 117.58(17) . . ?
C10 C9 C7 120.89(16) . . ?
C8 C9 C7 121.28(16) . . ?
C11 C10 C9 123.20(17) . . ?
C11 C10 H10 118.4 . . ?
C9 C10 H10 118.4 . . ?
C10 C11 C12 117.44(17) . . ?
C10 C11 C41 120.05(16) . . ?
C12 C11 C41 122.51(17) . . ?
C11 C12 C13 122.10(18) . . ?
C11 C12 H12 118.9 . . ?
C13 C12 H12 118.9 . . ?
C12 C13 C8 118.67(17) . . ?
C12 C13 C14 118.05(17) . . ?
C8 C13 C14 123.27(17) . . ?
O4 C14 C45 105.18(17) . . ?
O4 C14 C16 106.81(17) . . ?
C45 C14 C16 112.50(16) . . ?
O4 C14 C13 109.17(16) . . ?
C45 C14 C13 111.89(17) . . ?
C16 C14 C13 110.95(16) . . ?
C20 C15 C16 121.10(19) . . ?
C20 C15 O5 120.1(2) . . ?
C16 C15 O5 117.88(19) . . ?
C17 C16 C15 118.36(19) . . ?
C17 C16 C14 121.14(19) . . ?
C15 C16 C14 120.41(18) . . ?
C18 C17 C16 122.0(2) . . ?
C18 C17 H17 119.0 . . ?
C16 C17 H17 119.0 . . ?
C17 C18 C19 117.88(19) . . ?
C17 C18 C52 122.2(2) . . ?
C19 C18 C52 119.92(19) . . ?
C18 C19 C20 122.6(2) . . ?
C18 C19 H19 118.7 . . ?
C20 C19 H19 118.7 . . ?
C19 C20 C15 118.0(2) . . ?
C19 C20 C21 121.23(19) . . ?
C15 C20 C21 120.49(19) . . ?
O6 C21 C56 102.90(18) . . ?
O6 C21 C23 109.07(17) . . ?
C56 C21 C23 111.0(2) . . ?
O6 C21 C20 106.05(19) . . ?
C56 C21 C20 112.64(18) . . ?
C23 C21 C20 114.33(17) . . ?
O7 C22 C23 120.26(18) . . ?
O7 C22 C27 118.57(18) . . ?
C23 C22 C27 120.80(19) . . ?
C24 C23 C22 118.29(19) . . ?
C24 C23 C21 115.75(19) . . ?
C22 C23 C21 125.93(19) . . ?
C25 C24 C23 122.5(2) . . ?
C25 C24 H24 118.7 . . ?
C23 C24 H24 118.7 . . ?
C24 C25 C26 117.60(19) . . ?
C24 C25 C63 120.8(2) . . ?
C26 C25 C63 121.57(19) . . ?
C25 C26 C27 122.47(19) . . ?
C25 C26 H26 118.8 . . ?
C27 C26 H26 118.8 . . ?
C26 C27 C22 118.13(19) . . ?
C26 C27 C28 117.68(18) . . ?
C22 C27 C28 123.94(18) . . ?
O8 C28 C27 110.67(16) . . ?
O8 C28 C67 106.29(17) . . ?
C27 C28 C67 108.75(17) . . ?
O8 C28 C2 101.57(15) . . ?
C27 C28 C2 115.66(16) . . ?
C67 C28 C2 113.33(17) . . ?
O1 C29 H29A 109.5 . . ?
O1 C29 H29B 109.5 . . ?
H29A C29 H29B 109.5 . . ?
O1 C29 H29C 109.5 . . ?
H29A C29 H29C 109.5 . . ?
H29B C29 H29C 109.5 . . ?
C32 C30 C33 110.3(3) . . ?
C32 C30 C4 109.8(2) . . ?
C33 C30 C4 111.7(2) . . ?
C32 C30 C31 109.4(2) . . ?
C33 C30 C31 106.8(3) . . ?
C4 C30 C31 108.9(2) . . ?
C30 C31 H31A 109.5 . . ?
C30 C31 H31B 109.5 . . ?
H31A C31 H31B 109.5 . . ?
C30 C31 H31C 109.5 . . ?
H31A C31 H31C 109.5 . . ?
H31B C31 H31C 109.5 . . ?
C30 C32 H32A 109.5 . . ?
C30 C32 H32B 109.5 . . ?
H32A C32 H32B 109.5 . . ?
C30 C32 H32C 109.5 . . ?
H32A C32 H32C 109.5 . . ?
H32B C32 H32C 109.5 . . ?
C30 C33 H33A 109.5 . . ?
C30 C33 H33B 109.5 . . ?
H33A C33 H33B 109.5 . . ?
C30 C33 H33C 109.5 . . ?
H33A C33 H33C 109.5 . . ?
H33B C33 H33C 109.5 . . ?
C35 C34 C39 118.66(18) . . ?
C35 C34 C7 122.32(18) . . ?
C39 C34 C7 118.91(17) . . ?
C34 C35 C36 120.4(2) . . ?
C34 C35 H35 119.8 . . ?
C36 C35 H35 119.8 . . ?
C37 C36 C35 120.5(2) . . ?
C37 C36 H36 119.8 . . ?
C35 C36 H36 119.8 . . ?
C36 C37 C38 119.6(2) . . ?
C36 C37 H37 120.2 . . ?
C38 C37 H37 120.2 . . ?
C37 C38 C39 120.2(2) . . ?
C37 C38 H38 119.9 . . ?
C39 C38 H38 119.9 . . ?
C38 C39 C34 120.7(2) . . ?
C38 C39 H39 119.7 . . ?
C34 C39 H39 119.7 . . ?
O3 C40 H40A 109.5 . . ?
O3 C40 H40B 109.5 . . ?
H40A C40 H40B 109.5 . . ?
O3 C40 H40C 109.5 . . ?
H40A C40 H40C 109.5 . . ?
H40B C40 H40C 109.5 . . ?
C43 C41 C44 110.2(3) . . ?
C43 C41 C42 110.0(3) . . ?
C44 C41 C42 104.7(3) . . ?
C43 C41 C11 109.46(19) . . ?
C44 C41 C11 112.89(17) . . ?
C42 C41 C11 109.48(19) . . ?
C41 C42 H42A 109.5 . . ?
C41 C42 H42B 109.5 . . ?
H42A C42 H42B 109.5 . . ?
C41 C42 H42C 109.5 . . ?
H42A C42 H42C 109.5 . . ?
H42B C42 H42C 109.5 . . ?
C41 C43 H43A 109.5 . . ?
C41 C43 H43B 109.5 . . ?
H43A C43 H43B 109.5 . . ?
C41 C43 H43C 109.5 . . ?
H43A C43 H43C 109.5 . . ?
H43B C43 H43C 109.5 . . ?
C41 C44 H44A 109.5 . . ?
C41 C44 H44B 109.5 . . ?
H44A C44 H44B 109.5 . . ?
C41 C44 H44C 109.5 . . ?
H44A C44 H44C 109.5 . . ?
H44B C44 H44C 109.5 . . ?
C46 C45 C50 118.1(2) . . ?
C46 C45 C14 123.36(19) . . ?
C50 C45 C14 118.5(2) . . ?
C45 C46 C47 121.1(2) . . ?
C45 C46 H46 119.4 . . ?
C47 C46 H46 119.4 . . ?
C48 C47 C46 120.3(3) . . ?
C48 C47 H47 119.8 . . ?
C46 C47 H47 119.8 . . ?
C49 C48 C47 119.3(3) . . ?
C49 C48 H48 120.4 . . ?
C47 C48 H48 120.4 . . ?
C48 C49 C50 121.2(3) . . ?
C48 C49 H49 119.4 . . ?
C50 C49 H49 119.4 . . ?
C49 C50 C45 119.9(3) . . ?
C49 C50 H50 120.0 . . ?
C45 C50 H50 120.0 . . ?
O5 C51 H51A 109.5 . . ?
O5 C51 H51B 109.5 . . ?
H51A C51 H51B 109.5 . . ?
O5 C51 H51C 109.5 . . ?
H51A C51 H51C 109.5 . . ?
H51B C51 H51C 109.5 . . ?
C54 C52 C53 110.7(3) . . ?
C54 C52 C18 109.9(3) . . ?
C53 C52 C18 113.6(2) . . ?
C54 C52 C55 106.8(4) . . ?
C53 C52 C55 107.1(3) . . ?
C18 C52 C55 108.4(2) . . ?
C52 C53 H53A 109.5 . . ?
C52 C53 H53B 109.5 . . ?
H53A C53 H53B 109.5 . . ?
C52 C53 H53C 109.5 . . ?
H53A C53 H53C 109.5 . . ?
H53B C53 H53C 109.5 . . ?
C52 C54 H54A 109.5 . . ?
C52 C54 H54B 109.5 . . ?
H54A C54 H54B 109.5 . . ?
C52 C54 H54C 109.5 . . ?
H54A C54 H54C 109.5 . . ?
H54B C54 H54C 109.5 . . ?
C52 C55 H55A 109.5 . . ?
C52 C55 H55B 109.5 . . ?
H55A C55 H55B 109.5 . . ?
C52 C55 H55C 109.5 . . ?
H55A C55 H55C 109.5 . . ?
H55B C55 H55C 109.5 . . ?
C61 C56 C57 118.5(3) . . ?
C61 C56 C21 123.5(2) . . ?
C57 C56 C21 118.0(3) . . ?
C58 C57 C56 120.8(3) . . ?
C58 C57 H57 119.6 . . ?
C56 C57 H57 119.6 . . ?
C59 C58 C57 120.0(3) . . ?
C59 C58 H58 120.0 . . ?
C57 C58 H58 120.0 . . ?
C58 C59 C60 120.6(3) . . ?
C58 C59 H59 119.7 . . ?
C60 C59 H59 119.7 . . ?
C59 C60 C61 118.9(4) . . ?
C59 C60 H60 120.5 . . ?
C61 C60 H60 120.5 . . ?
C56 C61 C60 121.2(3) . . ?
C56 C61 H61 119.4 . . ?
C60 C61 H61 119.4 . . ?
O7 C62 H62A 109.5 . . ?
O7 C62 H62B 109.5 . . ?
H62A C62 H62B 109.5 . . ?
O7 C62 H62C 109.5 . . ?
H62A C62 H62C 109.5 . . ?
H62B C62 H62C 109.5 . . ?
C64 C63 C66 111.6(5) . . ?
C64A C63 C65A 111.3(7) . . ?
C64 C63 C25 107.4(3) . . ?
C66 C63 C25 112.8(3) . . ?
C64A C63 C25 116.1(4) . . ?
C65A C63 C25 110.8(7) . . ?
C64 C63 C65 108.7(7) . . ?
C66 C63 C65 107.8(5) . . ?
C64A C63 C65 47.5(5) . . ?
C65A C63 C65 72.2(9) . . ?
C25 C63 C65 108.3(4) . . ?
C64A C63 C66A 104.3(6) . . ?
C65A C63 C66A 105.9(12) . . ?
C25 C63 C66A 107.5(4) . . ?
C63 C64 H64A 109.5 . . ?
C63 C64 H64B 109.5 . . ?
H64A C64 H64B 109.5 . . ?
C63 C64 H64C 109.5 . . ?
H64A C64 H64C 109.5 . . ?
H64B C64 H64C 109.5 . . ?
C63 C65 H65A 109.5 . . ?
C63 C65 H65B 109.5 . . ?
H65A C65 H65B 109.5 . . ?
C63 C65 H65C 109.5 . . ?
H65A C65 H65C 109.5 . . ?
H65B C65 H65C 109.5 . . ?
C63 C66 H66A 109.5 . . ?
C63 C66 H66B 109.5 . . ?
H66A C66 H66B 109.5 . . ?
C63 C66 H66C 109.5 . . ?
H66A C66 H66C 109.5 . . ?
H66B C66 H66C 109.5 . . ?
C63 C64A H64D 109.5 . . ?
C63 C64A H64E 109.5 . . ?
H64D C64A H64E 109.5 . . ?
C63 C64A H64F 109.5 . . ?
H64D C64A H64F 109.5 . . ?
H64E C64A H64F 109.5 . . ?
C63 C65A H65D 109.5 . . ?
C63 C65A H65E 109.5 . . ?
H65D C65A H65E 109.5 . . ?
C63 C65A H65F 109.5 . . ?
H65D C65A H65F 109.5 . . ?
H65E C65A H65F 109.5 . . ?
C63 C66A H66D 109.5 . . ?
C63 C66A H66E 109.5 . . ?
H66D C66A H66E 109.5 . . ?
C63 C66A H66F 109.5 . . ?
H66D C66A H66F 109.5 . . ?
H66E C66A H66F 109.5 . . ?
C68 C67 C72 117.9(2) . . ?
C68 C67 C28 123.1(2) . . ?
C72 C67 C28 118.7(2) . . ?
C67 C68 C69 120.6(4) . . ?
C67 C68 H68 119.7 . . ?
C69 C68 H68 119.7 . . ?
C70 C69 C68 120.8(4) . . ?
C70 C69 H69 119.6 . . ?
C68 C69 H69 119.6 . . ?
C71 C70 C69 119.3(3) . . ?
C71 C70 H70 120.3 . . ?
C69 C70 H70 120.3 . . ?
C70 C71 C72 120.7(4) . . ?
C70 C71 H71 119.6 . . ?
C72 C71 H71 119.6 . . ?
C67 C72 C71 120.6(3) . . ?
C67 C72 H72 119.7 . . ?
C71 C72 H72 119.7 . . ?
O9 C73 H73A 109.5 . . ?
O9 C73 H73B 109.5 . . ?
H73A C73 H73B 109.5 . . ?
O9 C73 H73C 109.5 . . ?
H73A C73 H73C 109.5 . . ?
H73B C73 H73C 109.5 . . ?
C1 O1 C29 117.52(17) . . ?
C7 O2 H2 109.5 . . ?
C8 O3 C40 120.16(16) . . ?
C14 O4 H4 109.5 . . ?
C15 O5 C51 120.22(17) . . ?
C21 O6 H9 134.1 . . ?
C21 O6 H6 109.4 . . ?
H9 O6 H6 114.0 . . ?
C22 O7 C62 118.51(17) . . ?
C28 O8 H8 109.5 . . ?
C73 O9 H9 109.7 . . ?

loop_
_geom_bond_atom_site_label_1
_geom_bond_atom_site_label_2
_geom_bond_distance
_geom_bond_site_symmetry_2
_geom_bond_publ_flag
C1 O1 1.378(2) . ?
C1 C6 1.398(3) . ?
C1 C2 1.414(3) . ?
C2 C3 1.383(3) . ?
C2 C28 1.549(3) . ?
C3 C4 1.400(3) . ?
C3 H3 0.9500 . ?
C4 C5 1.382(3) . ?
C4 C30 1.540(3) . ?
C5 C6 1.394(3) . ?
C5 H5 0.9500 . ?
C6 C7 1.554(3) . ?
C7 O2 1.451(2) . ?
C7 C34 1.537(3) . ?
C7 C9 1.538(3) . ?
C8 C13 1.398(3) . ?
C8 O3 1.399(2) . ?
C8 C9 1.407(3) . ?
C9 C10 1.393(3) . ?
C10 C11 1.385(3) . ?
C10 H10 0.9500 . ?
C11 C12 1.391(3) . ?
C11 C41 1.539(3) . ?
C12 C13 1.393(3) . ?
C12 H12 0.9500 . ?
C13 C14 1.551(3) . ?
C14 O4 1.441(3) . ?
C14 C45 1.528(3) . ?
C14 C16 1.543(3) . ?
C15 C20 1.395(3) . ?
C15 C16 1.400(3) . ?
C15 O5 1.400(2) . ?
C16 C17 1.392(3) . ?
C17 C18 1.384(3) . ?
C17 H17 0.9500 . ?
C18 C19 1.385(3) . ?
C18 C52 1.536(3) . ?
C19 C20 1.390(3) . ?
C19 H19 0.9500 . ?
C20 C21 1.548(3) . ?
C21 O6 1.450(3) . ?
C21 C56 1.528(3) . ?
C21 C23 1.547(3) . ?
C22 O7 1.386(2) . ?
C22 C23 1.399(3) . ?
C22 C27 1.404(3) . ?
C23 C24 1.394(3) . ?
C24 C25 1.382(3) . ?
C24 H24 0.9500 . ?
C25 C26 1.392(3) . ?
C25 C63 1.535(3) . ?
C26 C27 1.392(3) . ?
C26 H26 0.9500 . ?
C27 C28 1.544(3) . ?
C28 O8 1.432(2) . ?
C28 C67 1.545(3) . ?
C29 O1 1.430(3) . ?
C29 H29A 0.9800 . ?
C29 H29B 0.9800 . ?
C29 H29C 0.9800 . ?
C30 C32 1.502(5) . ?
C30 C33 1.527(4) . ?
C30 C31 1.541(4) . ?
C31 H31A 0.9800 . ?
C31 H31B 0.9800 . ?
C31 H31C 0.9800 . ?
C32 H32A 0.9800 . ?
C32 H32B 0.9800 . ?
C32 H32C 0.9800 . ?
C33 H33A 0.9800 . ?
C33 H33B 0.9800 . ?
C33 H33C 0.9800 . ?
C34 C35 1.383(3) . ?
C34 C39 1.395(3) . ?
C35 C36 1.393(3) . ?
C35 H35 0.9500 . ?
C36 C37 1.377(4) . ?
C36 H36 0.9500 . ?
C37 C38 1.380(4) . ?
C37 H37 0.9500 . ?
C38 C39 1.383(3) . ?
C38 H38 0.9500 . ?
C39 H39 0.9500 . ?
C40 O3 1.448(2) . ?
C40 H40A 0.9800 . ?
C40 H40B 0.9800 . ?
C40 H40C 0.9800 . ?
C41 C43 1.495(4) . ?
C41 C44 1.505(3) . ?
C41 C42 1.534(4) . ?
C42 H42A 0.9800 . ?
C42 H42B 0.9800 . ?
C42 H42C 0.9800 . ?
C43 H43A 0.9800 . ?
C43 H43B 0.9800 . ?
C43 H43C 0.9800 . ?
C44 H44A 0.9800 . ?
C44 H44B 0.9800 . ?
C44 H44C 0.9800 . ?
C45 C46 1.384(3) . ?
C45 C50 1.397(3) . ?
C46 C47 1.389(4) . ?
C46 H46 0.9500 . ?
C47 C48 1.374(4) . ?
C47 H47 0.9500 . ?
C48 C49 1.367(5) . ?
C48 H48 0.9500 . ?
C49 C50 1.392(4) . ?
C49 H49 0.9500 . ?
C50 H50 0.9500 . ?
C51 O5 1.460(2) . ?
C51 H51A 0.9800 . ?
C51 H51B 0.9800 . ?
C51 H51C 0.9800 . ?
C52 C54 1.488(5) . ?
C52 C53 1.496(4) . ?
C52 C55 1.555(5) . ?
C53 H53A 0.9800 . ?
C53 H53B 0.9800 . ?
C53 H53C 0.9800 . ?
C54 H54A 0.9800 . ?
C54 H54B 0.9800 . ?
C54 H54C 0.9800 . ?
C55 H55A 0.9800 . ?
C55 H55B 0.9800 . ?
C55 H55C 0.9800 . ?
C56 C61 1.372(4) . ?
C56 C57 1.402(4) . ?
C57 C58 1.373(4) . ?
C57 H57 0.9500 . ?
C58 C59 1.373(6) . ?
C58 H58 0.9500 . ?
C59 C60 1.383(6) . ?
C59 H59 0.9500 . ?
C60 C61 1.395(4) . ?
C60 H60 0.9500 . ?
C61 H61 0.9500 . ?
C62 O7 1.425(3) . ?
C62 H62A 0.9800 . ?
C62 H62B 0.9800 . ?
C62 H62C 0.9800 . ?
C63 C64 1.472(7) . ?
C63 C66 1.476(6) . ?
C63 C64A 1.484(8) . ?
C63 C65A 1.489(12) . ?
C63 C65 1.546(7) . ?
C63 C66A 1.594(11) . ?
C64 H64A 0.9800 . ?
C64 H64B 0.9800 . ?
C64 H64C 0.9800 . ?
C65 H65A 0.9800 . ?
C65 H65B 0.9800 . ?
C65 H65C 0.9800 . ?
C66 H66A 0.9800 . ?
C66 H66B 0.9800 . ?
C66 H66C 0.9800 . ?
C64A H64D 0.9800 . ?
C64A H64E 0.9800 . ?
C64A H64F 0.9800 . ?
C65A H65D 0.9800 . ?
C65A H65E 0.9800 . ?
C65A H65F 0.9800 . ?
C66A H66D 0.9800 . ?
C66A H66E 0.9800 . ?
C66A H66F 0.9800 . ?
C67 C68 1.387(4) . ?
C67 C72 1.389(4) . ?
C68 C69 1.388(4) . ?
C68 H68 0.9500 . ?
C69 C70 1.369(7) . ?
C69 H69 0.9500 . ?
C70 C71 1.360(7) . ?
C70 H70 0.9500 . ?
C71 C72 1.393(4) . ?
C71 H71 0.9500 . ?
C72 H72 0.9500 . ?
C73 O9 1.409(8) . ?
C73 H73A 0.9800 . ?
C73 H73B 0.9800 . ?
C73 H73C 0.9800 . ?
O2 H2 0.8400 . ?
O4 H4 0.8400 . ?
O6 H9 1.8597 . ?
O6 H6 0.8400 . ?
O8 H8 0.8400 . ?
O9 H9 0.8400 . ?

loop_
_geom_hbond_atom_site_label_D
_geom_hbond_atom_site_label_H
_geom_hbond_atom_site_label_A
_geom_hbond_distance_DH
_geom_hbond_distance_HA
_geom_hbond_distance_DA
_geom_hbond_angle_DHA
_geom_hbond_site_symmetry_A
O9 H9 O6 0.84 1.86 2.642(4) 154.4 .
O8 H8 O2 0.84 2.08 2.7546(19) 136.6 2_655
O6 H6 O5 0.84 2.01 2.694(2) 138.2 .
O4 H4 O4 0.84 2.61 3.282(4) 137.3 3_755
O4 H4 O5 0.84 2.05 2.731(3) 137.5 .
O2 H2 O3 0.84 1.97 2.6892(19) 142.7 .
